data_7011998
loop_
_publ_author_name
'Vujovic, Dejana'
'Raubenheimer, Helgard G.'
'Nassimbeni, Luigi R.'

_publ_section_title
;
 New self-assembled one-dimensional nickel coordination polymers and
 hydrogen-bonded networks
;
_journal_issue 4
_journal_name_full 'Dalton Transactions'
_journal_page_first 631
_journal_paper_doi 10.1039/b206638f
_journal_year 2003
_chemical_formula_moiety Ni(NCS)2(C7H6N2)2.(C7H6N2)
_chemical_formula_sum 'C23 H18 N8 Ni S2'
_chemical_formula_weight 529.28
_chemical_melting_point 'DSC onset temperature = 230.7oC'
_chemical_name_common none
_chemical_name_systematic
; 
catena-(bis(?2-4-aminobenzonitrile-N,N)-bis(thiocyanato-N)) nickel(II) 
4-aminobenzonitrile clathrate 
;
_space_group_IT_number 14
_symmetry_cell_setting monoclinic
_symmetry_space_group_name_Hall '-P 2yn'
_symmetry_space_group_name_H-M 'P 1 21/n 1'
_atom_sites_solution_hydrogens geom
_atom_sites_solution_primary direct
_atom_sites_solution_secondary difmap
_audit_creation_method SHELXL-97
_cell_angle_alpha 90.00
_cell_angle_beta 95.9030(10)
_cell_angle_gamma 90.00
_cell_formula_units_Z 4
_cell_length_a 9.37110(10)
_cell_length_b 13.2066(2)
_cell_length_c 19.5217(3)
_cell_measurement_reflns_used 5476
_cell_measurement_temperature 173(2)
_cell_measurement_theta_max 27.45
_cell_measurement_theta_min 2.32
_cell_volume 2403.20(6)
_computing_cell_refinement 'Collect (Nonius, 2000)'
_computing_data_collection 'Collect (Nonius, 2000)'
_computing_data_reduction 'Collect (Nonius, 2000)'
_computing_molecular_graphics 'XSEED a graphical interface to SHELXL (1999)'
_computing_publication_material 'SHELXL-97 (Sheldrick, 1997)'
_computing_structure_refinement 'SHELXL-97 (Sheldrick, 1997)'
_computing_structure_solution 'SHELXS-97 (Sheldrick, 1990)'
_diffrn_ambient_temperature 173(2)
_diffrn_measured_fraction_theta_full 0.997
_diffrn_measured_fraction_theta_max 0.997
_diffrn_measurement_device_type 'Nonius Kappa CCD'
_diffrn_measurement_method 'combination of phi and omega'
_diffrn_radiation_monochromator graphite
_diffrn_radiation_source 'fine-focus sealed tube'
_diffrn_radiation_type MoK\a
_diffrn_radiation_wavelength 0.71070
_diffrn_reflns_av_R_equivalents 0.0000
_diffrn_reflns_av_sigmaI/netI 0.0345
_diffrn_reflns_limit_h_max 12
_diffrn_reflns_limit_h_min 0
_diffrn_reflns_limit_k_max 17
_diffrn_reflns_limit_k_min 0
_diffrn_reflns_limit_l_max 25
_diffrn_reflns_limit_l_min -25
_diffrn_reflns_number 5476
_diffrn_reflns_theta_full 27.45
_diffrn_reflns_theta_max 27.45
_diffrn_reflns_theta_min 2.32
_exptl_absorpt_coefficient_mu 1.010
_exptl_absorpt_correction_T_max 0.9058
_exptl_absorpt_correction_T_min 0.8236
_exptl_absorpt_correction_type none
_exptl_crystal_colour 'dark blue'
_exptl_crystal_density_diffrn 1.463
_exptl_crystal_density_meas ?
_exptl_crystal_density_method .
_exptl_crystal_description 'rectangular plates'
_exptl_crystal_F_000 1088
_exptl_crystal_size_max 0.20
_exptl_crystal_size_mid 0.10
_exptl_crystal_size_min 0.10
_refine_diff_density_max 0.317
_refine_diff_density_min -0.335
_refine_diff_density_rms 0.055
_refine_ls_extinction_coef none
_refine_ls_extinction_method none
_refine_ls_goodness_of_fit_ref 1.013
_refine_ls_hydrogen_treatment mixed
_refine_ls_matrix_type full
_refine_ls_number_parameters 331
_refine_ls_number_reflns 5476
_refine_ls_number_restraints 0
_refine_ls_restrained_S_all 1.013
_refine_ls_R_factor_all 0.0467
_refine_ls_R_factor_gt 0.0305
_refine_ls_shift/su_max 0.305
_refine_ls_shift/su_mean 0.009
_refine_ls_structure_factor_coef Fsqd
_refine_ls_weighting_details 'calc w=1/[\s^2^(Fo^2^)+(0.0283P)^2^+1.0889P] where P=(Fo^2^+2Fc^2^)/3'
_refine_ls_weighting_scheme calc
_refine_ls_wR_factor_gt 0.0649
_refine_ls_wR_factor_ref 0.0704
_reflns_number_gt 4387
_reflns_number_total 5476
_reflns_threshold_expression >2sigma(I)
_cod_data_source_file b206638f.txt
_cod_data_source_block COMPOUND_4
_cod_original_sg_symbol_H-M P21/n
_cod_database_code 7011998

loop_
_symmetry_equiv_pos_as_xyz
'x, y, z'
'-x+1/2, y+1/2, -z+1/2'
'-x, -y, -z'
'x-1/2, -y-1/2, z-1/2'

loop_
_atom_site_label
_atom_site_type_symbol
_atom_site_fract_x
_atom_site_fract_y
_atom_site_fract_z
_atom_site_U_iso_or_equiv
_atom_site_adp_type
_atom_site_occupancy
_atom_site_symmetry_multiplicity
_atom_site_calc_flag
_atom_site_refinement_flags
_atom_site_disorder_assembly
_atom_site_disorder_group
Ni1 Ni 0.65129(2) 0.455589(15) 0.177213(11) 0.01906(7) Uani 1 1 d . . .
S3C S 0.36097(5) 0.29407(4) -0.00072(2) 0.03602(13) Uani 1 1 d . . .
S3D S 0.93890(5) 0.61613(3) 0.35694(2) 0.03134(12) Uani 1 1 d . . .
N7G N 1.1727(2) 0.52709(16) 0.50643(10) 0.0394(4) Uani 1 1 d . . .
N7A N 0.76181(14) 0.31590(11) 0.20944(9) 0.0219(3) Uani 1 1 d . . .
N9A N 0.47332(14) 0.39353(11) 0.21765(7) 0.0240(3) Uani 1 1 d . . .
N7B N 0.54084(14) 0.59647(11) 0.14684(9) 0.0219(3) Uani 1 1 d . . .
N9B N 0.82930(15) 0.51484(11) 0.13608(8) 0.0268(3) Uani 1 1 d . . .
N1C N 0.57470(16) 0.38853(11) 0.08761(8) 0.0266(3) Uani 1 1 d . . .
N1D N 0.72544(16) 0.52342(11) 0.26739(8) 0.0284(3) Uani 1 1 d . . .
N9G N 1.67531(19) 0.27500(13) 0.35123(8) 0.0392(4) Uani 1 1 d . . .
C1A C -0.08612(16) 0.31688(12) 0.21501(9) 0.0195(3) Uani 1 1 d . . .
C2A C -0.01346(17) 0.29068(13) 0.15882(9) 0.0231(4) Uani 1 1 d . . .
H2A H -0.0637 0.2638 0.1194 0.028 Uiso 1 1 calc R . .
C3A C 0.13337(17) 0.30458(13) 0.16147(9) 0.0236(4) Uani 1 1 d . . .
H3A H 0.1820 0.2878 0.1238 0.028 Uiso 1 1 calc R . .
C4A C 0.20784(16) 0.34405(12) 0.22112(9) 0.0206(3) Uani 1 1 d . . .
C5A C 0.13663(17) 0.36613(12) 0.27875(9) 0.0220(4) Uani 1 1 d . . .
H5A H 0.1875 0.3901 0.3189 0.026 Uiso 1 1 calc R . .
C6A C -0.00993(17) 0.35201(12) 0.27561(9) 0.0209(3) Uani 1 1 d . . .
H6A H -0.0580 0.3659 0.3139 0.025 Uiso 1 1 calc R . .
C8A C 0.35706(17) 0.36907(12) 0.22082(9) 0.0221(4) Uani 1 1 d . . .
C1B C 1.38846(16) 0.59267(12) 0.14094(9) 0.0196(3) Uani 1 1 d . . .
C2B C 1.31374(17) 0.55950(12) 0.07964(9) 0.0226(4) Uani 1 1 d . . .
H2B H 1.3621 0.5479 0.0411 0.027 Uiso 1 1 calc R . .
C3B C 1.16751(17) 0.54399(13) 0.07648(9) 0.0241(4) Uani 1 1 d . . .
H3B H 1.1175 0.5199 0.0361 0.029 Uiso 1 1 calc R . .
C4B C 1.09475(17) 0.56445(12) 0.13364(9) 0.0225(4) Uani 1 1 d . . .
C5B C 1.16836(18) 0.60140(13) 0.19414(9) 0.0244(4) Uani 1 1 d . . .
H5B H 1.1192 0.6170 0.2318 0.029 Uiso 1 1 calc R . .
C6B C 1.31542(18) 0.61457(12) 0.19764(9) 0.0232(4) Uani 1 1 d . . .
H6B H 1.3656 0.6382 0.2381 0.028 Uiso 1 1 calc R . .
C8B C 0.94520(18) 0.53939(12) 0.13341(9) 0.0239(4) Uani 1 1 d . . .
C2C C 0.48617(19) 0.34748(13) 0.05164(9) 0.0248(4) Uani 1 1 d . . .
C2D C 0.81390(19) 0.56192(12) 0.30461(9) 0.0239(4) Uani 1 1 d . . .
C1G C 1.27024(19) 0.47612(14) 0.47315(9) 0.0288(4) Uani 1 1 d . . .
C2G C 1.3558(2) 0.52622(14) 0.42909(10) 0.0326(4) Uani 1 1 d . . .
H2G H 1.3426 0.5952 0.4210 0.039 Uiso 1 1 calc R . .
C3G C 1.4589(2) 0.47530(15) 0.39760(10) 0.0321(4) Uani 1 1 d . . .
H3G H 1.5157 0.5101 0.3691 0.038 Uiso 1 1 calc R . .
C4G C 1.4787(2) 0.37098(14) 0.40820(9) 0.0300(4) Uani 1 1 d . . .
C5G C 1.3909(2) 0.32042(14) 0.45050(10) 0.0354(5) Uani 1 1 d . . .
H5G H 1.4023 0.2511 0.4574 0.042 Uiso 1 1 calc R . .
C6G C 1.2881(2) 0.37099(14) 0.48212(10) 0.0351(4) Uani 1 1 d . . .
H6G H 1.2299 0.3357 0.5096 0.042 Uiso 1 1 calc R . .
C8G C 1.5882(2) 0.31805(15) 0.37651(10) 0.0319(4) Uani 1 1 d . . .
H7A1 H 0.725(2) 0.2711(15) 0.1788(10) 0.028(5) Uiso 1 1 d . . .
H7A2 H 0.7320(19) 0.3034(14) 0.2483(10) 0.022(5) Uiso 1 1 d . . .
H7B1 H 0.575(2) 0.6389(15) 0.1784(10) 0.027(5) Uiso 1 1 d . . .
H7B2 H 0.572(2) 0.6145(15) 0.1082(11) 0.031(6) Uiso 1 1 d . . .
H7G1 H 1.162(3) 0.588(2) 0.4990(12) 0.054(8) Uiso 1 1 d . . .
H7G2 H 1.130(3) 0.497(2) 0.5368(14) 0.055(8) Uiso 1 1 d . . .

loop_
_atom_site_aniso_label
_atom_site_aniso_U_11
_atom_site_aniso_U_22
_atom_site_aniso_U_33
_atom_site_aniso_U_23
_atom_site_aniso_U_13
_atom_site_aniso_U_12
Ni1 0.01139(10) 0.02329(12) 0.02226(12) 0.00007(9) 0.00052(8) -0.00254(8)
S3C 0.0404(3) 0.0368(3) 0.0289(3) 0.0002(2) -0.0059(2) -0.0157(2)
S3D 0.0314(2) 0.0313(2) 0.0288(3) -0.00268(19) -0.0089(2) -0.00351(19)
N7G 0.0383(10) 0.0377(11) 0.0429(11) 0.0060(9) 0.0081(9) 0.0050(9)
N7A 0.0139(7) 0.0249(8) 0.0264(8) -0.0003(7) 0.0001(6) -0.0034(6)
N9A 0.0170(7) 0.0270(8) 0.0280(8) 0.0038(6) 0.0016(6) -0.0004(6)
N7B 0.0135(7) 0.0243(8) 0.0280(9) -0.0003(7) 0.0015(6) -0.0032(6)
N9B 0.0175(7) 0.0267(8) 0.0363(9) 0.0048(7) 0.0038(6) -0.0012(6)
N1C 0.0263(8) 0.0293(8) 0.0238(8) 0.0011(6) 0.0003(6) -0.0019(6)
N1D 0.0239(8) 0.0298(8) 0.0301(8) -0.0018(7) -0.0034(7) -0.0014(6)
N9G 0.0428(10) 0.0437(10) 0.0313(9) 0.0071(8) 0.0046(8) 0.0050(8)
C1A 0.0139(7) 0.0176(8) 0.0264(9) 0.0030(7) -0.0002(7) -0.0004(6)
C2A 0.0201(8) 0.0253(9) 0.0232(9) -0.0028(7) -0.0013(7) -0.0016(7)
C3A 0.0218(8) 0.0244(8) 0.0255(9) 0.0017(7) 0.0067(7) 0.0011(7)
C4A 0.0132(7) 0.0202(8) 0.0285(9) 0.0058(7) 0.0022(7) 0.0000(6)
C5A 0.0171(8) 0.0232(8) 0.0250(9) 0.0011(7) -0.0016(7) -0.0017(7)
C6A 0.0167(8) 0.0231(8) 0.0232(9) 0.0017(7) 0.0030(7) 0.0010(7)
C8A 0.0190(8) 0.0208(8) 0.0261(9) 0.0051(7) 0.0011(7) 0.0015(7)
C1B 0.0146(7) 0.0168(8) 0.0271(9) 0.0027(7) 0.0008(7) 0.0000(6)
C2B 0.0177(8) 0.0278(9) 0.0227(9) 0.0042(7) 0.0043(7) 0.0009(7)
C3B 0.0182(8) 0.0273(9) 0.0257(9) 0.0028(7) -0.0029(7) -0.0006(7)
C4B 0.0143(7) 0.0208(8) 0.0325(10) 0.0075(7) 0.0033(7) 0.0007(6)
C5B 0.0223(8) 0.0218(8) 0.0303(10) 0.0008(7) 0.0084(7) 0.0022(7)
C6B 0.0212(8) 0.0203(8) 0.0279(9) -0.0022(7) 0.0013(7) -0.0010(7)
C8B 0.0189(8) 0.0211(8) 0.0319(10) 0.0058(7) 0.0033(7) 0.0009(7)
C2C 0.0281(9) 0.0248(9) 0.0216(9) 0.0037(7) 0.0026(8) -0.0004(7)
C2D 0.0256(9) 0.0226(9) 0.0233(9) 0.0016(7) 0.0013(7) 0.0039(7)
C1G 0.0243(9) 0.0339(10) 0.0268(9) -0.0015(8) -0.0044(8) -0.0008(8)
C2G 0.0342(10) 0.0276(10) 0.0348(11) 0.0052(8) -0.0017(9) -0.0007(8)
C3G 0.0306(10) 0.0360(10) 0.0290(10) 0.0048(8) 0.0004(8) -0.0056(8)
C4G 0.0304(10) 0.0332(10) 0.0256(10) -0.0023(8) -0.0009(8) -0.0025(8)
C5G 0.0459(12) 0.0249(9) 0.0359(11) 0.0012(8) 0.0063(9) -0.0031(9)
C6G 0.0405(11) 0.0313(10) 0.0343(11) 0.0018(8) 0.0079(9) -0.0070(9)
C8G 0.0337(10) 0.0351(10) 0.0258(10) 0.0040(8) -0.0021(8) -0.0018(9)

loop_
_atom_type_symbol
_atom_type_description
_atom_type_scat_dispersion_real
_atom_type_scat_dispersion_imag
_atom_type_scat_source
Ni Ni 0.3393 1.1124 'International Tables Vol C Tables 4.2.6.8 and 6.1.1.4'
C C 0.0033 0.0016 'International Tables Vol C Tables 4.2.6.8 and 6.1.1.4'
H H 0.0000 0.0000 'International Tables Vol C Tables 4.2.6.8 and 6.1.1.4'
N N 0.0061 0.0033 'International Tables Vol C Tables 4.2.6.8 and 6.1.1.4'
S S 0.1246 0.1234 'International Tables Vol C Tables 4.2.6.8 and 6.1.1.4'

loop_
_geom_angle_atom_site_label_1
_geom_angle_atom_site_label_2
_geom_angle_atom_site_label_3
_geom_angle
_geom_angle_site_symmetry_1
_geom_angle_site_symmetry_3
_geom_angle_publ_flag
N1C Ni1 N1D 179.23(6) . . ?
N1C Ni1 N9B 93.34(6) . . ?
N1D Ni1 N9B 87.26(6) . . ?
N1C Ni1 N9A 85.92(6) . . ?
N1D Ni1 N9A 93.49(6) . . ?
N9B Ni1 N9A 178.93(6) . . ?
N1C Ni1 N7A 89.70(6) . . ?
N1D Ni1 N7A 90.75(6) . . ?
N9B Ni1 N7A 93.09(6) . . ?
N9A Ni1 N7A 86.15(5) . . ?
N1C Ni1 N7B 91.26(6) . . ?
N1D Ni1 N7B 88.28(6) . . ?
N9B Ni1 N7B 87.20(6) . . ?
N9A Ni1 N7B 93.58(5) . . ?
N7A Ni1 N7B 178.97(7) . . ?
C1A N7A Ni1 117.32(10) 1_655 . ?
C8A N9A Ni1 159.18(14) . . ?
C1B N7B Ni1 115.88(10) 1_455 . ?
C8B N9B Ni1 158.70(15) . . ?
C2C N1C Ni1 153.11(14) . . ?
C2D N1D Ni1 153.22(15) . . ?
C2A C1A C6A 120.06(14) . . ?
C2A C1A N7A 120.41(15) . 1_455 ?
C6A C1A N7A 119.35(15) . 1_455 ?
C3A C2A C1A 120.16(15) . . ?
C2A C3A C4A 119.39(16) . . ?
C3A C4A C5A 120.72(15) . . ?
C3A C4A C8A 119.06(15) . . ?
C5A C4A C8A 120.06(15) . . ?
C6A C5A C4A 119.44(15) . . ?
C5A C6A C1A 120.12(16) . . ?
N9A C8A C4A 175.77(18) . . ?
C6B C1B C2B 120.27(15) . . ?
C6B C1B N7B 120.06(15) . 1_655 ?
C2B C1B N7B 119.50(15) . 1_655 ?
C3B C2B C1B 119.58(16) . . ?
C2B C3B C4B 120.06(16) . . ?
C3B C4B C5B 120.44(15) . . ?
C3B C4B C8B 120.64(16) . . ?
C5B C4B C8B 118.69(16) . . ?
C6B C5B C4B 119.31(16) . . ?
C5B C6B C1B 120.26(16) . . ?
N9B C8B C4B 175.72(18) . . ?
N1C C2C S3C 177.66(16) . . ?
N1D C2D S3D 179.9(2) . . ?
N7G C1G C2G 121.15(18) . . ?
N7G C1G C6G 120.56(19) . . ?
C2G C1G C6G 118.29(18) . . ?
C3G C2G C1G 121.13(17) . . ?
C2G C3G C4G 120.26(18) . . ?
C5G C4G C3G 118.69(18) . . ?
C5G C4G C8G 120.94(17) . . ?
C3G C4G C8G 120.36(18) . . ?
C6G C5G C4G 121.23(18) . . ?
C5G C6G C1G 120.33(18) . . ?
N9G C8G C4G 179.5(2) . . ?

loop_
_geom_bond_atom_site_label_1
_geom_bond_atom_site_label_2
_geom_bond_distance
_geom_bond_site_symmetry_2
_geom_bond_publ_flag
Ni1 N1C 2.0252(15) . ?
Ni1 N1D 2.0329(15) . ?
Ni1 N9B 2.0773(14) . ?
Ni1 N9A 2.0849(14) . ?
Ni1 N7A 2.1766(14) . ?
Ni1 N7B 2.1814(14) . ?
S3C C2C 1.6347(18) . ?
S3D C2D 1.6377(18) . ?
N7G C1G 1.354(3) . ?
N7A C1A 1.418(2) 1_655 ?
N9A C8A 1.144(2) . ?
N7B C1B 1.422(2) 1_455 ?
N9B C8B 1.140(2) . ?
N1C C2C 1.164(2) . ?
N1D C2D 1.162(2) . ?
N9G C8G 1.148(2) . ?
C1A C2A 1.393(2) . ?
C1A C6A 1.397(2) . ?
C1A N7A 1.418(2) 1_455 ?
C2A C3A 1.384(2) . ?
C3A C4A 1.396(2) . ?
C4A C5A 1.397(2) . ?
C4A C8A 1.437(2) . ?
C5A C6A 1.381(2) . ?
C1B C6B 1.390(2) . ?
C1B C2B 1.394(2) . ?
C1B N7B 1.422(2) 1_655 ?
C2B C3B 1.381(2) . ?
C3B C4B 1.393(3) . ?
C4B C5B 1.393(2) . ?
C4B C8B 1.440(2) . ?
C5B C6B 1.384(2) . ?
C1G C2G 1.401(3) . ?
C1G C6G 1.407(3) . ?
C2G C3G 1.373(3) . ?
C3G C4G 1.403(3) . ?
C4G C5G 1.395(3) . ?
C4G C8G 1.433(3) . ?
C5G C6G 1.370(3) . ?

loop_
_geom_hbond_atom_site_label_D
_geom_hbond_atom_site_label_H
_geom_hbond_atom_site_label_A
_geom_hbond_distance_DH
_geom_hbond_distance_HA
_geom_hbond_distance_DA
_geom_hbond_angle_DHA
_geom_hbond_site_symmetry_A
N7A H7A2 N9G 0.85(2) 2.16(2) 3.012(2) 174.8(16) 1_455
N7B H7B2 S3C 0.87(2) 2.56(2) 3.4078(17) 167.1(18) 3_665
N7G H7G1 S3C 0.83(3) 2.73(3) 3.541(2) 169(2) 2_655
N7G H7G2 S3D 0.85(3) 2.69(3) 3.516(2) 166(2) 3_766
